data_7155279
loop_
_publ_author_name
'Chaudhari, Moreshwar Bhagwan'
'Bisht, Girish Singh'
'Kumari, Pooja'
'Gnanaprakasam, Boopathy'

_publ_section_title
;
 Ruthenium-catalyzed direct \a-alkylation of amides using alcohols.
;
_journal_issue 39
_journal_name_full 'Organic &amp; biomolecular chemistry'
_journal_page_first 9215
_journal_page_last 9220
_journal_paper_doi 10.1039/c6ob01786j
_journal_volume 14
_journal_year 2016
_chemical_formula_moiety 'C16 H15 N O2'
_chemical_formula_sum 'C16 H15 N O2'
_chemical_formula_weight 253.29
_chemical_name_systematic 3-hydroxy-3-(3-methylbenzyl)indolin-2-one
_space_group_crystal_system monoclinic
_space_group_IT_number 14
_space_group_name_Hall '-P 2ybc'
_space_group_name_H-M_alt 'P 1 21/c 1'
_symmetry_space_group_name_Hall '-P 2ybc'
_symmetry_space_group_name_H-M 'P 1 21/c 1'
_atom_sites_solution_hydrogens geom
_audit_creation_method SHELXL-2014/7
_audit_update_record
;
2016-02-03 deposited with the CCDC.
2016-09-09 downloaded from the CCDC.
;
_cell_angle_alpha 90
_cell_angle_beta 99.771(7)
_cell_angle_gamma 90
_cell_formula_units_Z 4
_cell_length_a 10.952(3)
_cell_length_b 11.340(4)
_cell_length_c 10.721(3)
_cell_measurement_reflns_used 3992
_cell_measurement_temperature 296(2)
_cell_measurement_theta_max 26.29
_cell_measurement_theta_min 2.60
_cell_volume 1312.2(7)
_computing_cell_refinement 'Bruker SAINT'
_computing_data_collection 'Bruker APEX2'
_computing_data_reduction 'Bruker SAINT'
_computing_structure_refinement 'SHELXL-2014/7 (Sheldrick, 2014)'
_computing_structure_solution 'SHELXL-2014/7 (Sheldrick, 2014)'
_diffrn_ambient_temperature 296(2)
_diffrn_measured_fraction_theta_full 1.000
_diffrn_measured_fraction_theta_max 0.996
_diffrn_measurement_device_type 'Bruker APEX-II CCD'
_diffrn_measurement_method '\f and \w scans'
_diffrn_radiation_type MoK\a
_diffrn_radiation_wavelength 0.71073
_diffrn_reflns_av_R_equivalents 0.0559
_diffrn_reflns_av_unetI/netI 0.0495
_diffrn_reflns_Laue_measured_fraction_full 1.000
_diffrn_reflns_Laue_measured_fraction_max 0.996
_diffrn_reflns_limit_h_max 14
_diffrn_reflns_limit_h_min -14
_diffrn_reflns_limit_k_max 14
_diffrn_reflns_limit_k_min -15
_diffrn_reflns_limit_l_max 14
_diffrn_reflns_limit_l_min -14
_diffrn_reflns_number 20234
_diffrn_reflns_point_group_measured_fraction_full 1.000
_diffrn_reflns_point_group_measured_fraction_max 0.996
_diffrn_reflns_theta_full 25.242
_diffrn_reflns_theta_max 28.508
_diffrn_reflns_theta_min 1.887
_exptl_absorpt_coefficient_mu 0.085
_exptl_absorpt_correction_T_max 0.986
_exptl_absorpt_correction_T_min 0.983
_exptl_absorpt_correction_type multi-scan
_exptl_absorpt_process_details 'multi-scan absorption correction'
_exptl_crystal_colour colorless
_exptl_crystal_density_diffrn 1.282
_exptl_crystal_density_method 'not measured'
_exptl_crystal_description 'Needle shaped'
_exptl_crystal_F_000 536
_exptl_crystal_size_max 0.20
_exptl_crystal_size_mid 0.18
_exptl_crystal_size_min 0.16
_refine_diff_density_max 0.305
_refine_diff_density_min -0.264
_refine_diff_density_rms 0.057
_refine_ls_extinction_method none
_refine_ls_goodness_of_fit_ref 0.933
_refine_ls_hydrogen_treatment constr
_refine_ls_matrix_type full
_refine_ls_number_parameters 174
_refine_ls_number_reflns 3311
_refine_ls_number_restraints 0
_refine_ls_restrained_S_all 0.933
_refine_ls_R_factor_all 0.0806
_refine_ls_R_factor_gt 0.0469
_refine_ls_shift/su_max 0.000
_refine_ls_shift/su_mean 0.000
_refine_ls_structure_factor_coef Fsqd
_refine_ls_weighting_details 'w=1/[\s^2^(Fo^2^)+(0.1000P)^2^] where P=(Fo^2^+2Fc^2^)/3'
_refine_ls_weighting_scheme calc
_refine_ls_wR_factor_gt 0.1232
_refine_ls_wR_factor_ref 0.1432
_reflns_Friedel_coverage 0.000
_reflns_number_gt 2302
_reflns_number_total 3311
_reflns_threshold_expression 'I > 2\s(I)'
_cod_data_source_file c6ob01786j2.cif
_cod_data_source_block Compound9c
_cod_depositor_comments
;Adding full bibliography for 7155278--7155279.cif.

 Adding full bibliography for 7155278--7155279.cif.
;
_cod_original_cell_volume 1312.3(7)
_cod_database_code 7155279
_shelx_shelxl_version_number 2014/7
_shelx_space_group_comment
;
The symmetry employed for this shelxl refinement is uniquely defined
by the following loop, which should always be used as a source of
symmetry information in preference to the above space-group names.
They are only intended as comments.
;

loop_
_space_group_symop_operation_xyz
'x, y, z'
'-x, y+1/2, -z+1/2'
'-x, -y, -z'
'x, -y-1/2, z-1/2'

loop_
_atom_site_label
_atom_site_type_symbol
_atom_site_fract_x
_atom_site_fract_y
_atom_site_fract_z
_atom_site_U_iso_or_equiv
_atom_site_adp_type
_atom_site_occupancy
_atom_site_site_symmetry_order
_atom_site_calc_flag
_atom_site_refinement_flags_posn
_atom_site_refinement_flags_adp
O2 O 0.01654(9) 0.38529(9) 0.84246(10) 0.0191(3) Uani 1 1 d . .
H1 H 0.0061 0.3876 0.9164 0.029 Uiso 1 1 calc R U
O1 O 0.00945(9) 0.63532(9) 0.91513(10) 0.0202(3) Uani 1 1 d . .
N1 N 0.06623(11) 0.64872(11) 0.72039(11) 0.0171(3) Uani 1 1 d . .
H003 H 0.0468 0.7213 0.7045 0.021 Uiso 1 1 calc R U
C10 C 0.05525(12) 0.59367(13) 0.82803(13) 0.0156(3) Uani 1 1 d . .
C12 C 0.13630(12) 0.46331(13) 0.69239(13) 0.0163(3) Uani 1 1 d . .
C13 C 0.18006(13) 0.37342(14) 0.62612(14) 0.0191(3) Uani 1 1 d . .
H2 H 0.1951 0.2992 0.6623 0.023 Uiso 1 1 calc R U
C9 C 0.10836(13) 0.46832(13) 0.82394(13) 0.0162(3) Uani 1 1 d . .
C16 C 0.13340(13) 0.59685(14) 0.51567(14) 0.0191(3) Uani 1 1 d . .
H5 H 0.1170 0.6708 0.4792 0.023 Uiso 1 1 calc R U
C11 C 0.11355(12) 0.57327(13) 0.63639(13) 0.0162(3) Uani 1 1 d . .
C5 C 0.32271(13) 0.54529(14) 0.91891(14) 0.0204(3) Uani 1 1 d . .
C14 C 0.20144(14) 0.39538(14) 0.50425(14) 0.0209(3) Uani 1 1 d . .
H3 H 0.2312 0.3354 0.4584 0.025 Uiso 1 1 calc R U
C15 C 0.17884(13) 0.50572(14) 0.45045(15) 0.0206(3) Uani 1 1 d . .
H4 H 0.1944 0.5191 0.3690 0.025 Uiso 1 1 calc R U
C8 C 0.22403(13) 0.45527(14) 0.92727(14) 0.0196(3) Uani 1 1 d . .
H11 H 0.1990 0.4615 1.0096 0.024 Uiso 1 1 calc R U
H10 H 0.2587 0.3772 0.9211 0.024 Uiso 1 1 calc R U
C6 C 0.41044(14) 0.52788(16) 0.84168(15) 0.0255(4) Uani 1 1 d . .
H9 H 0.4101 0.4573 0.7975 0.031 Uiso 1 1 calc R U
C4 C 0.32568(14) 0.64971(16) 0.98612(18) 0.0296(4) Uani 1 1 d . .
H12 H 0.2691 0.6625 1.0403 0.036 Uiso 1 1 calc R U
C1 C 0.49864(15) 0.61221(18) 0.82822(16) 0.0335(5) Uani 1 1 d . .
C2 C 0.49755(16) 0.71614(18) 0.8945(2) 0.0411(5) Uani 1 1 d . .
H14 H 0.5553 0.7745 0.8860 0.049 Uiso 1 1 calc R U
C3 C 0.41236(16) 0.73486(17) 0.9728(2) 0.0426(5) Uani 1 1 d . .
H13 H 0.4132 0.8054 1.0172 0.051 Uiso 1 1 calc R U
C7 C 0.59324(17) 0.5889(3) 0.74510(19) 0.0547(7) Uani 1 1 d . .
H7 H 0.6114 0.6610 0.7049 0.082 Uiso 1 1 calc R U
H6 H 0.5613 0.5320 0.6817 0.082 Uiso 1 1 calc R U
H8 H 0.6676 0.5590 0.7955 0.082 Uiso 1 1 calc R U

loop_
_atom_site_aniso_label
_atom_site_aniso_U_11
_atom_site_aniso_U_22
_atom_site_aniso_U_33
_atom_site_aniso_U_23
_atom_site_aniso_U_13
_atom_site_aniso_U_12
O2 0.0229(5) 0.0146(6) 0.0201(5) -0.0010(4) 0.0043(4) -0.0058(4)
O1 0.0246(5) 0.0145(6) 0.0219(5) 0.0002(4) 0.0053(4) 0.0005(4)
N1 0.0205(6) 0.0107(6) 0.0196(6) 0.0014(5) 0.0019(5) 0.0012(5)
C10 0.0138(6) 0.0135(8) 0.0184(7) -0.0008(6) -0.0006(5) -0.0026(5)
C12 0.0134(6) 0.0147(8) 0.0196(7) -0.0008(6) -0.0008(5) -0.0011(5)
C13 0.0168(7) 0.0150(8) 0.0242(8) -0.0004(6) -0.0001(6) 0.0015(5)
C9 0.0181(7) 0.0105(7) 0.0191(7) 0.0007(6) 0.0004(5) -0.0017(5)
C16 0.0192(7) 0.0146(8) 0.0220(7) 0.0021(6) -0.0005(6) -0.0015(6)
C11 0.0141(6) 0.0143(7) 0.0193(7) -0.0012(6) 0.0004(5) -0.0003(5)
C5 0.0175(7) 0.0192(8) 0.0215(8) 0.0027(6) -0.0055(6) 0.0007(6)
C14 0.0196(7) 0.0197(8) 0.0231(8) -0.0032(6) 0.0025(6) 0.0014(6)
C15 0.0204(7) 0.0210(9) 0.0202(7) -0.0002(6) 0.0027(6) -0.0013(6)
C8 0.0217(7) 0.0167(8) 0.0190(7) 0.0025(6) -0.0010(6) 0.0017(6)
C6 0.0210(7) 0.0319(10) 0.0208(8) 0.0008(7) -0.0044(6) -0.0004(6)
C4 0.0181(7) 0.0245(9) 0.0429(10) -0.0073(8) -0.0043(7) 0.0016(6)
C1 0.0202(8) 0.0493(12) 0.0275(9) 0.0128(8) -0.0059(7) -0.0062(7)
C2 0.0241(9) 0.0326(11) 0.0606(13) 0.0145(10) -0.0097(9) -0.0098(7)
C3 0.0249(9) 0.0226(10) 0.0739(15) -0.0075(9) -0.0100(9) -0.0033(7)
C7 0.0262(9) 0.105(2) 0.0321(10) 0.0114(12) 0.0020(8) -0.0175(11)

loop_
_atom_type_symbol
_atom_type_description
_atom_type_scat_dispersion_real
_atom_type_scat_dispersion_imag
_atom_type_scat_source
C C 0.0033 0.0016 'International Tables Vol C Tables 4.2.6.8 and 6.1.1.4'
H H 0.0000 0.0000 'International Tables Vol C Tables 4.2.6.8 and 6.1.1.4'
N N 0.0061 0.0033 'International Tables Vol C Tables 4.2.6.8 and 6.1.1.4'
O O 0.0106 0.0060 'International Tables Vol C Tables 4.2.6.8 and 6.1.1.4'

loop_
_geom_angle_atom_site_label_1
_geom_angle_atom_site_label_2
_geom_angle_atom_site_label_3
_geom_angle
C9 O2 H1 109.5
C10 N1 C11 111.52(13)
C10 N1 H003 124.2
C11 N1 H003 124.2
O1 C10 N1 125.89(14)
O1 C10 C9 125.62(13)
N1 C10 C9 108.49(12)
C13 C12 C11 119.69(14)
C13 C12 C9 131.41(14)
C11 C12 C9 108.88(13)
C12 C13 C14 118.87(15)
C12 C13 H2 120.6
C14 C13 H2 120.6
O2 C9 C12 111.79(12)
O2 C9 C10 109.23(12)
C12 C9 C10 101.59(11)
O2 C9 C8 110.60(12)
C12 C9 C8 113.55(12)
C10 C9 C8 109.66(12)
C11 C16 C15 117.22(14)
C11 C16 H5 121.4
C15 C16 H5 121.4
C16 C11 C12 122.45(14)
C16 C11 N1 128.33(14)
C12 C11 N1 109.20(13)
C4 C5 C6 118.42(16)
C4 C5 C8 120.31(15)
C6 C5 C8 121.24(15)
C15 C14 C13 120.53(15)
C15 C14 H3 119.7
C13 C14 H3 119.7
C14 C15 C16 121.23(15)
C14 C15 H4 119.4
C16 C15 H4 119.4
C5 C8 C9 113.83(12)
C5 C8 H11 108.8
C9 C8 H11 108.8
C5 C8 H10 108.8
C9 C8 H10 108.8
H11 C8 H10 107.7
C1 C6 C5 122.08(17)
C1 C6 H9 119.0
C5 C6 H9 119.0
C3 C4 C5 120.10(18)
C3 C4 H12 120.0
C5 C4 H12 120.0
C2 C1 C6 118.05(18)
C2 C1 C7 121.61(19)
C6 C1 C7 120.3(2)
C3 C2 C1 120.92(17)
C3 C2 H14 119.5
C1 C2 H14 119.5
C2 C3 C4 120.40(19)
C2 C3 H13 119.8
C4 C3 H13 119.8
C1 C7 H7 109.5
C1 C7 H6 109.5
H7 C7 H6 109.5
C1 C7 H8 109.5
H7 C7 H8 109.5
H6 C7 H8 109.5

loop_
_geom_bond_atom_site_label_1
_geom_bond_atom_site_label_2
_geom_bond_distance
O2 C9 1.4160(18)
O2 H1 0.8200
O1 C10 1.2271(18)
N1 C10 1.3354(19)
N1 C11 1.4036(19)
N1 H003 0.8600
C10 C9 1.539(2)
C12 C13 1.374(2)
C12 C11 1.388(2)
C12 C9 1.494(2)
C13 C14 1.389(2)
C13 H2 0.9300
C9 C8 1.5421(19)
C16 C11 1.375(2)
C16 C15 1.387(2)
C16 H5 0.9300
C5 C4 1.384(2)
C5 C6 1.385(2)
C5 C8 1.500(2)
C14 C15 1.382(2)
C14 H3 0.9300
C15 H4 0.9300
C8 H11 0.9700
C8 H10 0.9700
C6 C1 1.384(2)
C6 H9 0.9300
C4 C3 1.378(3)
C4 H12 0.9300
C1 C2 1.377(3)
C1 C7 1.500(3)
C2 C3 1.374(3)
C2 H14 0.9300
C3 H13 0.9300
C7 H7 0.9600
C7 H6 0.9600
C7 H8 0.9600
